data_2242951
loop_
_publ_author_name
'Diana, Rosita'
'Tuzi, Angela'
'Panunzi, Barbara'
'Carella, Antonio'
'Caruso, Ugo'

_publ_section_title
;
 Crystal structures of butyl
 2-amino-5-hydroxy-4-(4-nitrophenyl)benzofuran-3-carboxylate and
 2-methoxyethyl
 2-amino-5-hydroxy-4-(4-nitrophenyl)benzofuran-3-carboxylate
;
_journal_coeditor_code DX2017
_journal_issue 6
_journal_name_full 'Acta Crystallographica Section E'
_journal_page_first 880
_journal_page_last 887
_journal_paper_doi 10.1107/S205698901900728X
_journal_volume 75
_journal_year 2019
_chemical_formula_iupac 'C19 H18 N2 O6'
_chemical_formula_moiety 'C19 H18 N2 O6'
_chemical_formula_sum 'C19 H18 N2 O6'
_chemical_formula_weight 370.35
_chemical_name_systematic
;
Butyl 2-amino-5-hydroxy-4-(4-nitrophenyl)benzofuran-3-carboxylate
;
_space_group_crystal_system triclinic
_space_group_IT_number 2
_space_group_name_Hall '-P 1'
_space_group_name_H-M_alt 'P -1'
_symmetry_space_group_name_Hall '-P 1'
_symmetry_space_group_name_H-M 'P -1'
_atom_sites_solution_hydrogens mixed
_atom_sites_solution_primary direct
_atom_sites_solution_secondary difmap
_audit_creation_method SHELXL-2018/3
_cell_angle_alpha 110.58(2)
_cell_angle_beta 95.669(19)
_cell_angle_gamma 108.863(19)
_cell_formula_units_Z 2
_cell_length_a 9.4420(16)
_cell_length_b 9.558(3)
_cell_length_c 11.419(2)
_cell_measurement_reflns_used 134
_cell_measurement_temperature 298(2)
_cell_measurement_theta_max 18.738
_cell_measurement_theta_min 4.329
_cell_volume 886.3(4)
_computing_cell_refinement
;
Dirax/lsq (Duisenberg <i>et al.</i>, 2000)
;
_computing_data_collection
;
<i>Collect</i> (Nonius, 1999)
;
_computing_data_reduction
;
EvalCCD (Duisenberg <i>et al.</i>, 2003)
;
_computing_molecular_graphics
;
ORTEP-3 for Windows (Farrugia, 2012) and
Mercury (Macrae <i>et al.</i>, 2006)
;
_computing_publication_material
;
WinGX (Farrugia, 2012) and publCIF (Westrip, 2010)
;
_computing_structure_refinement
;
SHELXL2018 (Sheldrick, 2015)
;
_computing_structure_solution
;
SIR97 (Altomare <i>et al.</i>, 1999)
;
_diffrn_ambient_temperature 298(2)
_diffrn_detector 'CCD plate'
_diffrn_detector_area_resol_mean 9
_diffrn_measured_fraction_theta_full 0.963
_diffrn_measured_fraction_theta_max 0.963
_diffrn_measurement_device 'four-circle diffractometer'
_diffrn_measurement_device_type 'Bruker-Nonius KappaCCD'
_diffrn_measurement_method
;
CCD rotation images, thick slices
;
_diffrn_radiation_monochromator graphite
_diffrn_radiation_probe x-ray
_diffrn_radiation_source 'normal-focus sealed tube'
_diffrn_radiation_type MoK\a
_diffrn_radiation_wavelength 0.71073
_diffrn_reflns_av_R_equivalents 0.1045
_diffrn_reflns_av_unetI/netI 0.1489
_diffrn_reflns_limit_h_max 11
_diffrn_reflns_limit_h_min -11
_diffrn_reflns_limit_k_max 11
_diffrn_reflns_limit_k_min -11
_diffrn_reflns_limit_l_max 13
_diffrn_reflns_limit_l_min -13
_diffrn_reflns_number 5854
_diffrn_reflns_theta_full 24.999
_diffrn_reflns_theta_max 24.999
_diffrn_reflns_theta_min 3.044
_exptl_absorpt_coefficient_mu 0.105
_exptl_absorpt_correction_T_max 0.987
_exptl_absorpt_correction_T_min 0.925
_exptl_absorpt_correction_type multi-scan
_exptl_absorpt_process_details
;
(<i>SADABS</i>; Bruker, 2001)
;
_exptl_crystal_colour yellow
_exptl_crystal_density_diffrn 1.388
_exptl_crystal_description needle
_exptl_crystal_F_000 388
_exptl_crystal_size_max 0.480
_exptl_crystal_size_mid 0.080
_exptl_crystal_size_min 0.010
_refine_diff_density_max 0.231
_refine_diff_density_min -0.327
_refine_ls_extinction_method none
_refine_ls_goodness_of_fit_ref 1.212
_refine_ls_hydrogen_treatment mixed
_refine_ls_matrix_type full
_refine_ls_number_parameters 274
_refine_ls_number_reflns 3006
_refine_ls_number_restraints 41
_refine_ls_restrained_S_all 1.211
_refine_ls_R_factor_all 0.2174
_refine_ls_R_factor_gt 0.0932
_refine_ls_shift/su_max 0.000
_refine_ls_shift/su_mean 0.000
_refine_ls_structure_factor_coef Fsqd
_refine_ls_weighting_details 'w=1/[\s^2^(Fo^2^)+(0.0652P)^2^] where P=(Fo^2^+2Fc^2^)/3'
_refine_ls_weighting_scheme calc
_refine_ls_wR_factor_gt 0.1918
_refine_ls_wR_factor_ref 0.2363
_reflns_number_gt 1212
_reflns_number_total 3006
_reflns_threshold_expression 'I > 2\s(I)'
_cod_data_source_file dx2017sup1.cif
_cod_data_source_block BF1
_cod_database_code 2242951
_shelx_space_group_comment
;
The symmetry employed for this shelxl refinement is uniquely defined
by the following loop, which should always be used as a source of
symmetry information in preference to the above space-group names.
They are only intended as comments.
;
_shelx_estimated_absorpt_t_min 0.951
_shelx_estimated_absorpt_t_max 0.999

loop_
_space_group_symop_operation_xyz
'x, y, z'
'-x, -y, -z'

loop_
_atom_site_type_symbol
_atom_site_label
_atom_site_fract_x
_atom_site_fract_y
_atom_site_fract_z
_atom_site_U_iso_or_equiv
_atom_site_adp_type
_atom_site_calc_flag
_atom_site_occupancy
_atom_site_disorder_assembly
_atom_site_disorder_group
C C1 1.0745(7) 0.4807(8) 0.8031(6) 0.0708(17) Uani d 1 . .
C C2 0.9991(6) 0.3911(6) 0.6776(6) 0.0601(15) Uani d 1 . .
C C3 0.8466(6) 0.3990(6) 0.6666(5) 0.0500(13) Uani d 1 . .
C C4 0.7108(6) 0.3317(5) 0.5697(5) 0.0478(13) Uani d 1 . .
C C5 0.5923(6) 0.3826(6) 0.6031(6) 0.0546(14) Uani d 1 . .
C C6 0.6039(7) 0.4895(6) 0.7249(6) 0.0697(17) Uani d 1 . .
H H6 0.522787 0.522558 0.741744 0.084 Uiso calc 1 . .
C C7 0.7321(7) 0.5481(6) 0.8216(6) 0.0671(17) Uani d 1 . .
H H7 0.740213 0.617845 0.905105 0.081 Uiso calc 1 . .
C C8 0.8479(6) 0.4976(6) 0.7879(5) 0.0599(15) Uani d 1 . .
C C9 0.6832(5) 0.2043(6) 0.4439(5) 0.0514(14) Uani d 1 . .
C C10 0.6654(7) 0.2268(7) 0.3306(6) 0.0727(18) Uani d 1 . .
H H10 0.671548 0.327540 0.334700 0.087 Uiso calc 1 . .
C C11 0.6393(7) 0.1055(8) 0.2139(6) 0.0787(19) Uani d 1 . .
H H11 0.630450 0.122599 0.138677 0.094 Uiso calc 1 . .
C C12 0.6266(6) -0.0422(7) 0.2106(6) 0.0657(16) Uani d 1 . .
C C13 0.6403(7) -0.0701(6) 0.3180(6) 0.0711(17) Uani d 1 . .
H H13 0.630802 -0.172387 0.312089 0.085 Uiso calc 1 . .
C C14 0.6680(6) 0.0516(6) 0.4354(6) 0.0634(16) Uani d 1 . .
H H14 0.676691 0.032325 0.509609 0.076 Uiso calc 1 . .
C C15 1.0806(7) 0.3308(6) 0.5863(6) 0.0588(15) Uani d 1 . .
C C16 1.0804(7) 0.2212(8) 0.3631(6) 0.0825(19) Uani d 1 . .
H H16A 1.030642 0.226635 0.287168 0.099 Uiso calc 1 A 1
H H16B 1.186378 0.298045 0.390155 0.099 Uiso calc 1 A 1
C C17A 1.0790(8) 0.0602(8) 0.3295(7) 0.103(2) Uani d 0.557(13) B 1
H H17A 0.975065 -0.019365 0.308210 0.123 Uiso calc 0.557(13) B 1
H H17B 1.142348 0.054603 0.398655 0.123 Uiso calc 0.557(13) B 1
C C18A 1.148(3) 0.036(2) 0.2114(16) 0.133(5) Uani d 0.557(13) B 1
H H18A 1.075824 0.031654 0.141926 0.160 Uiso calc 0.557(13) B 1
H H18B 1.241883 0.129730 0.232273 0.160 Uiso calc 0.557(13) B 1
C C19A 1.183(2) -0.1118(16) 0.1655(16) 0.136(6) Uani d 0.557(13) B 1
H H19A 1.247458 -0.112461 0.235361 0.204 Uiso calc 0.557(13) B 1
H H19B 1.234537 -0.113113 0.097225 0.204 Uiso calc 0.557(13) B 1
H H19C 1.088185 -0.205753 0.134145 0.204 Uiso calc 0.557(13) B 1
C C17B 1.0790(8) 0.0602(8) 0.3295(7) 0.103(2) Uani d 0.443(13) B 2
H H17C 0.972300 -0.014526 0.293379 0.123 Uiso calc 0.443(13) B 2
H H17D 1.112223 0.052835 0.409518 0.123 Uiso calc 0.443(13) B 2
C C18B 1.171(3) -0.004(4) 0.2383(17) 0.141(6) Uani d 0.443(13) B 2
H H18C 1.270102 0.079386 0.250798 0.169 Uiso calc 0.443(13) B 2
H H18D 1.187648 -0.095011 0.248124 0.169 Uiso calc 0.443(13) B 2
C C19B 1.068(3) -0.055(3) 0.111(2) 0.162(7) Uani d 0.443(13) B 2
H H19D 0.970732 -0.136990 0.102475 0.244 Uiso calc 0.443(13) B 2
H H19E 1.114365 -0.098113 0.043673 0.244 Uiso calc 0.443(13) B 2
H H19F 1.050918 0.036411 0.105986 0.244 Uiso calc 0.443(13) B 2
N N1 1.2139(7) 0.5123(8) 0.8657(6) 0.094(2) Uani d 1 . .
H H1A 1.283(8) 0.475(8) 0.821(7) 0.112 Uiso d 1 . .
H H1B 1.255(8) 0.560(8) 0.944(7) 0.112 Uiso d 1 . .
N N2 0.5962(7) -0.1744(8) 0.0885(6) 0.0949(19) Uani d 1 . .
O O1 0.9885(5) 0.5479(5) 0.8716(4) 0.0757(12) Uani d 1 . .
O O2 0.4613(5) 0.3189(5) 0.5099(4) 0.0776(13) Uani d 1 . .
H H2 0.406(6) 0.356(7) 0.561(5) 0.093 Uiso d 1 . .
O O3 0.5829(9) -0.1520(9) -0.0083(6) 0.172(3) Uani d 1 . .
O O4 0.5908(9) -0.3032(7) 0.0850(6) 0.164(3) Uani d 1 . .
O O5 1.0027(4) 0.2678(5) 0.4653(4) 0.0728(12) Uani d 1 . .
O O6 1.2162(4) 0.3471(5) 0.6150(4) 0.0753(12) Uani d 1 . .

loop_
_atom_site_aniso_label
_atom_site_aniso_U_11
_atom_site_aniso_U_22
_atom_site_aniso_U_33
_atom_site_aniso_U_12
_atom_site_aniso_U_13
_atom_site_aniso_U_23
C1 0.060(4) 0.093(4) 0.064(5) 0.033(4) 0.005(3) 0.035(3)
C2 0.056(4) 0.075(4) 0.055(4) 0.031(3) 0.009(3) 0.029(3)
C3 0.055(3) 0.049(3) 0.054(4) 0.025(3) 0.018(3) 0.023(3)
C4 0.047(3) 0.053(3) 0.047(3) 0.025(3) 0.008(3) 0.018(3)
C5 0.048(3) 0.049(3) 0.063(4) 0.021(3) 0.007(3) 0.018(3)
C6 0.059(4) 0.069(4) 0.082(5) 0.036(3) 0.024(3) 0.019(3)
C7 0.077(5) 0.071(4) 0.059(4) 0.039(3) 0.028(3) 0.020(3)
C8 0.055(4) 0.064(3) 0.053(4) 0.023(3) 0.002(3) 0.018(3)
C9 0.044(3) 0.064(3) 0.054(4) 0.031(3) 0.005(2) 0.024(3)
C10 0.095(5) 0.075(4) 0.064(5) 0.053(3) 0.009(3) 0.030(3)
C11 0.104(5) 0.095(4) 0.042(4) 0.054(4) 0.003(3) 0.025(3)
C12 0.071(4) 0.070(4) 0.046(4) 0.035(3) 0.004(3) 0.007(3)
C13 0.092(5) 0.060(3) 0.065(5) 0.035(3) 0.025(3) 0.023(3)
C14 0.085(4) 0.060(3) 0.063(4) 0.036(3) 0.025(3) 0.036(3)
C15 0.053(4) 0.057(3) 0.066(4) 0.021(3) 0.004(3) 0.027(3)
C16 0.083(5) 0.109(5) 0.082(5) 0.055(4) 0.031(4) 0.049(4)
C17A 0.110(6) 0.092(5) 0.113(7) 0.059(4) 0.034(5) 0.030(4)
C18A 0.191(12) 0.135(11) 0.116(11) 0.133(8) 0.046(9) 0.032(7)
C19A 0.197(13) 0.123(9) 0.116(11) 0.100(9) 0.062(9) 0.039(8)
C17B 0.110(6) 0.092(5) 0.113(7) 0.059(4) 0.034(5) 0.030(4)
C18B 0.195(13) 0.137(12) 0.126(11) 0.137(9) 0.038(10) 0.025(9)
C19B 0.206(14) 0.155(13) 0.127(13) 0.108(10) 0.037(11) 0.023(10)
N1 0.068(4) 0.129(5) 0.071(4) 0.041(3) -0.011(3) 0.031(4)
N2 0.118(5) 0.103(5) 0.066(5) 0.064(4) 0.013(4) 0.020(4)
O1 0.080(3) 0.091(3) 0.050(3) 0.040(2) 0.008(2) 0.018(2)
O2 0.063(3) 0.091(3) 0.086(3) 0.049(2) 0.016(2) 0.027(2)
O3 0.267(8) 0.201(6) 0.065(4) 0.165(6) -0.002(5) 0.016(4)
O4 0.294(9) 0.092(3) 0.119(5) 0.086(5) 0.094(5) 0.033(4)
O5 0.062(3) 0.102(3) 0.061(3) 0.046(2) 0.019(2) 0.027(2)
O6 0.050(2) 0.100(3) 0.087(3) 0.041(2) 0.013(2) 0.041(2)

loop_
_atom_type_symbol
_atom_type_description
_atom_type_scat_dispersion_real
_atom_type_scat_dispersion_imag
_atom_type_scat_source
C C 0.0033 0.0016 'International Tables Vol C Tables 4.2.6.8 and 6.1.1.4'
H H 0.0000 0.0000 'International Tables Vol C Tables 4.2.6.8 and 6.1.1.4'
N N 0.0061 0.0033 'International Tables Vol C Tables 4.2.6.8 and 6.1.1.4'
O O 0.0106 0.0060 'International Tables Vol C Tables 4.2.6.8 and 6.1.1.4'

loop_
_geom_angle_atom_site_label_1
_geom_angle_atom_site_label_2
_geom_angle_atom_site_label_3
_geom_angle
N1 C1 O1 116.9(6)
N1 C1 C2 131.4(7)
O1 C1 C2 111.7(5)
C1 C2 C15 119.5(5)
C1 C2 C3 106.0(5)
C15 C2 C3 133.8(5)
C8 C3 C4 118.1(5)
C8 C3 C2 105.0(5)
C4 C3 C2 136.9(5)
C5 C4 C3 116.4(5)
C5 C4 C9 119.3(4)
C3 C4 C9 124.0(5)
O2 C5 C6 120.6(5)
O2 C5 C4 116.7(5)
C6 C5 C4 122.7(5)
C7 C6 C5 121.2(5)
C7 C6 H6 119.4
C5 C6 H6 119.4
C6 C7 C8 115.7(5)
C6 C7 H7 122.2
C8 C7 H7 122.2
C3 C8 C7 125.7(5)
C3 C8 O1 110.1(5)
C7 C8 O1 124.1(5)
C14 C9 C10 118.2(5)
C14 C9 C4 119.0(5)
C10 C9 C4 122.8(5)
C11 C10 C9 121.7(5)
C11 C10 H10 119.1
C9 C10 H10 119.1
C10 C11 C12 117.8(6)
C10 C11 H11 121.1
C12 C11 H11 121.1
C13 C12 C11 122.4(5)
C13 C12 N2 118.2(6)
C11 C12 N2 119.4(6)
C12 C13 C14 120.0(5)
C12 C13 H13 120.0
C14 C13 H13 120.0
C13 C14 C9 119.8(6)
C13 C14 H14 120.1
C9 C14 H14 120.1
O6 C15 O5 121.8(5)
O6 C15 C2 124.0(6)
O5 C15 C2 114.0(5)
C17B C16 O5 113.0(6)
C17A C16 O5 113.0(6)
C17A C16 H16A 109.0
O5 C16 H16A 109.0
C17A C16 H16B 109.0
O5 C16 H16B 109.0
H16A C16 H16B 107.8
C16 C17A C18A 101.6(7)
C16 C17A H17A 111.5
C18A C17A H17A 111.5
C16 C17A H17B 111.5
C18A C17A H17B 111.5
H17A C17A H17B 109.3
C19A C18A C17A 114.2(11)
C19A C18A H18A 108.7
C17A C18A H18A 108.7
C19A C18A H18B 108.7
C17A C18A H18B 108.7
H18A C18A H18B 107.6
C18A C19A H19A 109.5
C18A C19A H19B 109.5
H19A C19A H19B 109.5
C18A C19A H19C 109.5
H19A C19A H19C 109.5
H19B C19A H19C 109.5
C16 C17B C18B 121.7(13)
C16 C17B H17C 106.9
C18B C17B H17C 106.9
C16 C17B H17D 106.9
C18B C17B H17D 106.9
H17C C17B H17D 106.7
C19B C18B C17B 101.0(15)
C19B C18B H18C 111.6
C17B C18B H18C 111.6
C19B C18B H18D 111.6
C17B C18B H18D 111.6
H18C C18B H18D 109.4
C18B C19B H19D 109.5
C18B C19B H19E 109.5
H19D C19B H19E 109.5
C18B C19B H19F 109.5
H19D C19B H19F 109.5
H19E C19B H19F 109.5
C1 N1 H1A 121(4)
C1 N1 H1B 130(5)
H1A N1 H1B 109(7)
O3 N2 O4 120.9(7)
O3 N2 C12 119.1(7)
O4 N2 C12 119.9(7)
C1 O1 C8 107.1(5)
C5 O2 H2 96(4)
C15 O5 C16 119.0(5)

loop_
_geom_bond_atom_site_label_1
_geom_bond_atom_site_label_2
_geom_bond_distance
C1 N1 1.318(7)
C1 O1 1.339(7)
C1 C2 1.355(8)
C2 C15 1.427(8)
C2 C3 1.462(7)
C3 C8 1.370(7)
C3 C4 1.403(7)
C4 C5 1.393(7)
C4 C9 1.451(7)
C5 O2 1.353(6)
C5 C6 1.375(8)
C6 C7 1.364(8)
C6 H6 0.9300
C7 C8 1.368(7)
C7 H7 0.9300
C8 O1 1.386(6)
C9 C14 1.386(7)
C9 C10 1.387(7)
C10 C11 1.359(8)
C10 H10 0.9300
C11 C12 1.364(8)
C11 H11 0.9300
C12 C13 1.346(8)
C12 N2 1.439(8)
C13 C14 1.362(7)
C13 H13 0.9300
C14 H14 0.9300
C15 O6 1.235(6)
C15 O5 1.319(6)
C16 C17B 1.445(8)
C16 C17A 1.445(8)
C16 O5 1.454(7)
C16 H16A 0.9700
C16 H16B 0.9700
C17A C18A 1.530(9)
C17A H17A 0.9700
C17A H17B 0.9700
C18A C19A 1.484(9)
C18A H18A 0.9700
C18A H18B 0.9700
C19A H19A 0.9600
C19A H19B 0.9600
C19A H19C 0.9600
C17B C18B 1.516(10)
C17B H17C 0.9700
C17B H17D 0.9700
C18B C19B 1.487(10)
C18B H18C 0.9700
C18B H18D 0.9700
C19B H19D 0.9600
C19B H19E 0.9600
C19B H19F 0.9600
N1 H1A 0.95(7)
N1 H1B 0.83(7)
N2 O3 1.199(8)
N2 O4 1.202(7)
O2 H2 0.88(2)

loop_
_geom_hbond_atom_site_label_D
_geom_hbond_atom_site_label_H
_geom_hbond_atom_site_label_A
_geom_hbond_site_symmetry_A
_geom_hbond_distance_DH
_geom_hbond_distance_HA
_geom_hbond_distance_DA
_geom_hbond_angle_DHA
_geom_hbond_publ_flag
C7 H7 O4 1_566 0.93 2.64 3.444(8) 145.5 yes
C11 H11 O3 2_655 0.93 2.53 3.237(8) 132.6 yes
C17B H17D O6 . 0.97 2.74 3.226(8) 111.8 yes
N1 H1A O6 . 0.95(7) 2.15(7) 2.747(8) 120(6) yes
O2 H2 O6 1_455 0.88(2) 1.94(3) 2.755(6) 154(6) yes

loop_
_geom_torsion_atom_site_label_1
_geom_torsion_atom_site_label_2
_geom_torsion_atom_site_label_3
_geom_torsion_atom_site_label_4
_geom_torsion
N1 C1 C2 C15 -8.7(10)
O1 C1 C2 C15 170.4(5)
N1 C1 C2 C3 179.1(7)
O1 C1 C2 C3 -1.9(7)
C1 C2 C3 C8 1.6(6)
C15 C2 C3 C8 -169.1(6)
C1 C2 C3 C4 -176.7(6)
C15 C2 C3 C4 12.7(11)
C8 C3 C4 C5 5.3(7)
C2 C3 C4 C5 -176.6(6)
C8 C3 C4 C9 -168.8(5)
C2 C3 C4 C9 9.4(10)
C3 C4 C5 O2 179.7(5)
C9 C4 C5 O2 -6.0(7)
C3 C4 C5 C6 -1.7(8)
C9 C4 C5 C6 172.7(5)
O2 C5 C6 C7 176.5(5)
C4 C5 C6 C7 -2.1(9)
C5 C6 C7 C8 2.0(9)
C4 C3 C8 C7 -5.8(9)
C2 C3 C8 C7 175.6(6)
C4 C3 C8 O1 177.8(4)
C2 C3 C8 O1 -0.9(6)
C6 C7 C8 C3 2.0(9)
C6 C7 C8 O1 177.9(5)
C5 C4 C9 C14 -106.8(6)
C3 C4 C9 C14 67.1(7)
C5 C4 C9 C10 70.6(7)
C3 C4 C9 C10 -115.4(6)
C14 C9 C10 C11 -2.4(8)
C4 C9 C10 C11 -179.9(5)
C9 C10 C11 C12 1.8(9)
C10 C11 C12 C13 -0.6(9)
C10 C11 C12 N2 178.9(6)
C11 C12 C13 C14 -0.1(9)
N2 C12 C13 C14 -179.6(5)
C12 C13 C14 C9 -0.5(8)
C10 C9 C14 C13 1.7(8)
C4 C9 C14 C13 179.3(5)
C1 C2 C15 O6 4.2(9)
C3 C2 C15 O6 173.9(5)
C1 C2 C15 O5 -169.9(5)
C3 C2 C15 O5 -0.2(9)
O5 C16 C17A C18A 173.0(11)
C16 C17A C18A C19A 171.5(17)
O5 C16 C17B C18B -171.7(11)
C16 C17B C18B C19B -81(2)
C13 C12 N2 O3 179.7(7)
C11 C12 N2 O3 0.1(10)
C13 C12 N2 O4 -3.4(10)
C11 C12 N2 O4 177.1(7)
N1 C1 O1 C8 -179.4(6)
C2 C1 O1 C8 1.3(7)
C3 C8 O1 C1 -0.2(6)
C7 C8 O1 C1 -176.7(6)
O6 C15 O5 C16 -2.1(8)
C2 C15 O5 C16 172.2(5)
C17B C16 O5 C15 85.4(7)
C17A C16 O5 C15 85.4(7)

_cod_database_fobs_code 2242951
